data_9014008
loop_
_publ_author_name
'Dollase, W. A.'

_publ_section_title
;
 Refinement of the crystal structures of epidote, allanite and hancockite
;
_journal_name_full 'American Mineralogist'
_journal_page_first 447
_journal_page_last 464
_journal_volume 56
_journal_year 1971
_chemical_formula_sum 'Al2.02 Ca1.13 Fe0.98 H Mn0.12 O13 Pb0.5 Si3 Sr0.25'
_chemical_name_mineral Epidote-(Pb)
_space_group_IT_number 11
_symmetry_space_group_name_Hall '-P 2yb'
_symmetry_space_group_name_H-M 'P 1 21/m 1'
_cell_angle_alpha 90
_cell_angle_beta 114.4
_cell_angle_gamma 90
_cell_formula_units_Z 2
_cell_length_a 8.958
_cell_length_b 5.665
_cell_length_c 10.304
_cell_volume 476.194
_database_code_amcsd 0000229
_exptl_crystal_density_diffrn 4.044
_cod_duplicate_entry 9000222
_cod_depositor_comments
;
 Replaced the _cod_related_entry data item with an entry in the
 COD_RELATED_ENTRY loop. Described the relationship of the entries
 using the _cod_related_entry_description data item.

 Antanas Vaitkus,
 2019-05-21
;
_cod_original_formula_sum 'Ca1.13 Pb.5 Sr.25 Mn.12 Si3 Al2.02 Fe.98 O13 H'
_cod_database_code 9014008

loop_
_symmetry_equiv_pos_as_xyz
x,y,z
x,1/2-y,z
-x,1/2+y,-z
-x,-y,-z

loop_
_atom_site_aniso_label
_atom_site_aniso_U_11
_atom_site_aniso_U_22
_atom_site_aniso_U_33
_atom_site_aniso_U_12
_atom_site_aniso_U_13
_atom_site_aniso_U_23
Ca1 0.01753 0.00992 0.02186 0.00000 0.01668 0.00000
Pb 0.01247 0.02211 0.01472 0.00000 0.01047 0.00000
Sr 0.01247 0.02211 0.01472 0.00000 0.01047 0.00000
Ca2 0.01247 0.02211 0.01472 0.00000 0.01047 0.00000
Mn 0.01247 0.02211 0.01472 0.00000 0.01047 0.00000
Fe3 0.00843 0.01382 0.01427 0.00000 0.00853 0.00000
Al3 0.00843 0.01382 0.01427 0.00000 0.00853 0.00000

loop_
_atom_site_label
_atom_site_fract_x
_atom_site_fract_y
_atom_site_fract_z
_atom_site_occupancy
_atom_site_U_iso_or_equiv
_atom_site_type_symbol
_atom_site_attached_hydrogens
Ca1 0.76390 0.75000 0.15590 1.00000 0.01267 Ca 0
Pb 0.58980 0.75000 0.41240 0.50000 0.01393 Pb 0
Sr 0.58980 0.75000 0.41240 0.25000 0.01393 Sr 0
Ca2 0.58980 0.75000 0.41240 0.13000 0.01393 Ca 0
Mn 0.58980 0.75000 0.41240 0.12000 0.01393 Mn 0
Si1 0.33700 0.75000 0.03990 1.00000 0.01140 Si 0
Si2 0.68720 0.25000 0.27770 1.00000 0.01393 Si 0
Si3 0.17580 0.75000 0.31190 1.00000 0.01267 Si 0
Al1 0.00000 0.00000 0.00000 0.86000 0.01140 Al 0
Fe1 0.00000 0.00000 0.00000 0.14000 0.01140 Fe 0
Al2 0.00000 0.00000 0.50000 1.00000 0.00887 Al 0
Fe3 0.29030 0.25000 0.21900 0.84000 0.00760 Fe 0
Al3 0.29030 0.25000 0.21900 0.16000 0.00760 Al 0
O1 0.23500 0.98800 0.04000 1.00000 0.01393 O 0
O2 0.29000 0.97900 0.34200 1.00000 0.01393 O 0
O3 0.79600 0.01100 0.34700 1.00000 0.02026 O 0
O4 0.05200 0.25000 0.12900 1.00000 0.00633 O 0
O5 0.03800 0.75000 0.14600 1.00000 0.01393 O 0
O6 0.06200 0.75000 0.40700 1.00000 0.01140 O 0
O7 0.51700 0.75000 0.16900 1.00000 0.02153 O 0
O8 0.52400 0.25000 0.30900 1.00000 0.02280 O 0
O9 0.64200 0.25000 0.11000 1.00000 0.01900 O 0
O-H10 0.07400 0.25000 0.42200 1.00000 0.01900 O 1

loop_
_cod_changelog_entry_id
_cod_changelog_entry_author
_cod_changelog_entry_date
_cod_changelog_entry_text
1
;cod-tools version 3.8.0
Id: cif_guess_AMCSD_atom_types 9574 2023-05-10 09:00:05Z saulius
;
2023-05-10T18:54:47+03:00
;Derived atom types and hydrogen counts
from atom names that follow the AMCSD naming convention
(Wat == water, O-H == hydroxyl).
;
2
;cod-tools version 3.10.1
Id: cif_fix_AMCSD_atom_labels 10224 2024-08-07 11:09:31Z saulius
;
2024-08-07T19:40:12+03:00
;Changed the following '_atom_site_label' values:
the first duplicated label 'Ca'  converted to 'Ca1'
duplicated label 'Ca' at index 3 converted to 'Ca2'
;

loop_
_cod_related_entry_id
_cod_related_entry_database
_cod_related_entry_code
_cod_related_entry_description
1 AMCSD 0000229
;
 Entry in the AMCSD served as the basis for the entry in the COD.
;
2 COD 9000222
;
 Entries contain exactly the same crystallographic information except
 for the mineral name.
;
